data_7218553
loop_
_publ_author_name
'Girish, Yarabally R.'
'Sharath kumar, Kothanahally S'
'Muddegowda, Umashankar'
'Lokanath, Neartur Krishnappagowda'
'Rangappa, Kanchugarakoppal S.'
'shashikanth, seena'

_publ_section_title
;
 ZrO2 -supported Cu (ll) - \b-cyclodextrin complex: Construction of 2, 4,
 5-trisubstituted -1, 2, 3-triazoles via Azide-chalcone oxidative
 Cycloaddition and Post-Triazole Alkylation
;
_journal_name_full 'RSC Adv.'
_journal_paper_doi 10.1039/C4RA09970B
_journal_year 2014
_chemical_compound_source 'see text'
_chemical_formula_moiety 'C16 H15 N3 O3 S'
_chemical_formula_sum 'C16 H15 N3 O3 S2'
_chemical_formula_weight 329.38
_chemical_name_systematic ?
_space_group_IT_number 19
_symmetry_cell_setting orthorhombic
_symmetry_Int_Tables_number 19
_symmetry_space_group_name_Hall 'P 2ac 2ab'
_symmetry_space_group_name_H-M 'P 21 21 21'
_atom_sites_solution_hydrogens geom
_atom_sites_solution_primary direct
_atom_sites_solution_secondary difmap
_cell_angle_alpha 90
_cell_angle_beta 90
_cell_angle_gamma 90
_cell_formula_units_Z 4
_cell_length_a 7.5729(13)
_cell_length_b 9.0487(16)
_cell_length_c 22.692(4)
_cell_measurement_temperature 293
_cell_volume 1555.0(5)
_computing_cell_refinement 'SET4 (de Boer & Duisenberg, 1984)'
_computing_data_collection 'Locally modified CAD4 Software (Enraf-Nonius, 1989)'
_computing_data_reduction 'HELENA (Spek, 1997)'
_computing_publication_material 'PLATON (Spek, 2003)'
_computing_structure_refinement 'SHELXL-97 (Sheldrick, 1997)'
_diffrn_ambient_temperature 293
_diffrn_detector_area_resol_mean 18.4
_diffrn_measured_fraction_theta_full 0.898
_diffrn_measured_fraction_theta_max 0.898
_diffrn_radiation_monochromator graphite
_diffrn_radiation_probe x-ray
_diffrn_radiation_source 'Rotating Anode'
_diffrn_radiation_type CuK\a
_diffrn_radiation_wavelength 1.54178
_diffrn_reflns_av_R_equivalents 0.0245
_diffrn_reflns_av_sigmaI/netI 0.0523
_diffrn_reflns_limit_h_max 8
_diffrn_reflns_limit_h_min -6
_diffrn_reflns_limit_k_max 5
_diffrn_reflns_limit_k_min -10
_diffrn_reflns_limit_l_max 25
_diffrn_reflns_limit_l_min -23
_diffrn_reflns_number 2511
_diffrn_reflns_reduction_process
;
;
_diffrn_reflns_theta_full 64.61
_diffrn_reflns_theta_max 64.61
_diffrn_reflns_theta_min 3.90
_exptl_absorpt_coefficient_mu 2.019
_exptl_absorpt_correction_type ' ?'
_exptl_crystal_density_diffrn 1.407
_exptl_crystal_density_method 'Not Measured'
_exptl_crystal_F_000 688
_refine_diff_density_max 0.549
_refine_diff_density_min -0.527
_refine_diff_density_rms 0.129
_refine_ls_abs_structure_details 'Flack (1983)'
_refine_ls_abs_structure_Flack 0.86(6)
_refine_ls_extinction_method none
_refine_ls_goodness_of_fit_ref 1.311
_refine_ls_hydrogen_treatment mixed
_refine_ls_matrix_type full
_refine_ls_number_parameters 211
_refine_ls_number_reflns 2041
_refine_ls_number_restraints 0
_refine_ls_restrained_S_all 1.311
_refine_ls_R_factor_all 0.0912
_refine_ls_R_factor_gt 0.0812
_refine_ls_shift/su_max 0.352
_refine_ls_shift/su_mean 0.061
_refine_ls_structure_factor_coef Fsqd
_refine_ls_weighting_details 'calc w=1/[\s^2^(Fo^2^)+(0.2000P)^2^]         where P=(Fo^2^+2Fc^2^)/3'
_refine_ls_weighting_scheme calc
_refine_ls_wR_factor_gt 0.2221
_refine_ls_wR_factor_ref 0.2649
_reflns_number_gt 1987
_reflns_number_total 2041
_reflns_threshold_expression I>2\s(I)
_cod_data_source_file c4ra09970b2.cif
_cod_data_source_block tr2
_cod_database_code 7218553

loop_
_symmetry_equiv_pos_site_id
_symmetry_equiv_pos_as_xyz
1 x,y,z
2 1/2-x,-y,1/2+z
3 1/2+x,1/2-y,-z
4 -x,1/2+y,1/2-z

loop_
_atom_site_aniso_label
_atom_site_aniso_U_11
_atom_site_aniso_U_22
_atom_site_aniso_U_33
_atom_site_aniso_U_23
_atom_site_aniso_U_13
_atom_site_aniso_U_12
S10 0.0754(9) 0.0424(8) 0.0631(11) 0.0021(6) -0.0117(7) 0.0048(6)
O8 0.095(3) 0.045(2) 0.038(2) -0.0102(16) -0.011(2) 0.019(2)
O20 0.076(3) 0.055(2) 0.065(3) -0.0072(19) -0.023(2) 0.004(2)
O22 0.079(2) 0.0348(19) 0.055(2) -0.0088(16) -0.013(2) -0.0001(18)
N1 0.054(2) 0.037(2) 0.064(3) -0.009(2) -0.002(2) 0.0012(18)
N2 0.055(2) 0.040(2) 0.045(3) 0.0012(18) 0.002(2) -0.0006(18)
N5 0.058(2) 0.033(2) 0.056(3) 0.0012(18) -0.007(2) 0.0003(18)
C3 0.047(2) 0.035(2) 0.057(3) -0.003(2) 0.000(2) 0.001(2)
C4 0.043(2) 0.028(2) 0.069(4) -0.005(2) -0.002(2) 0.0029(19)
C6 0.073(3) 0.041(3) 0.066(4) -0.015(3) 0.007(3) -0.006(3)
C7 0.053(2) 0.044(2) 0.034(3) -0.001(2) 0.001(2) -0.002(2)
C9 0.053(2) 0.043(3) 0.042(3) 0.000(2) -0.002(2) -0.007(2)
C11 0.071(3) 0.063(3) 0.050(4) 0.017(3) -0.016(3) -0.009(3)
C12 0.068(3) 0.068(4) 0.044(4) -0.001(3) -0.001(3) 0.005(3)
C13 0.057(3) 0.050(3) 0.064(4) 0.000(3) -0.001(3) 0.009(2)
C14 0.043(2) 0.036(2) 0.061(3) -0.001(2) -0.004(2) -0.003(2)
C15 0.047(2) 0.040(3) 0.052(3) -0.002(2) -0.006(2) 0.001(2)
C16 0.048(2) 0.035(2) 0.051(3) -0.006(2) -0.001(2) -0.0012(19)
C17 0.045(2) 0.042(3) 0.063(4) -0.003(2) -0.009(2) -0.003(2)
C18 0.058(3) 0.042(3) 0.060(4) 0.006(2) -0.013(2) 0.002(2)
C19 0.062(3) 0.030(2) 0.071(4) -0.005(2) -0.013(3) -0.002(2)
C21 0.089(4) 0.074(5) 0.069(5) -0.004(3) -0.031(4) 0.009(4)
C23 0.092(5) 0.041(3) 0.085(5) -0.006(3) -0.017(4) 0.000(3)

loop_
_atom_site_label
_atom_site_type_symbol
_atom_site_thermal_displace_type
_atom_site_fract_x
_atom_site_fract_y
_atom_site_fract_z
_atom_site_occupancy
_atom_site_U_iso_or_equiv
_atom_site_calc_flag
_atom_site_refinement_flags
S10 S Uani 0.5649(2) 0.41106(15) 0.09916(7) 1.000 0.0603(5) d .
O8 O Uani 0.6412(6) 0.3366(4) 0.22087(18) 1.000 0.0593(14) d .
O20 O Uani 1.0092(6) 0.2916(5) 0.4785(2) 1.000 0.0653(16) d .
O22 O Uani 0.8935(5) 0.4617(4) 0.39492(18) 1.000 0.0563(11) d .
N1 N Uani 0.7144(6) -0.1479(5) 0.2110(2) 1.000 0.0517(14) d .
N2 N Uani 0.6741(6) -0.0340(5) 0.1791(2) 1.000 0.0467(14) d .
N5 N Uani 0.7793(6) -0.1179(5) 0.2637(2) 1.000 0.0490(14) d .
C3 C Uani 0.7131(6) 0.0831(6) 0.2115(3) 1.000 0.0463(14) d .
C4 C Uani 0.7806(6) 0.0310(5) 0.2657(3) 1.000 0.0467(16) d .
C6 C Uani 0.6832(8) -0.2989(6) 0.1915(3) 1.000 0.0600(19) d .
C7 C Uani 0.6730(6) 0.2333(6) 0.1884(2) 1.000 0.0437(14) d .
C9 C Uani 0.6644(7) 0.2534(6) 0.1234(2) 1.000 0.0460(16) d .
C11 C Uani 0.6154(8) 0.3719(7) 0.0287(3) 1.000 0.0613(19) d .
C12 C Uani 0.7047(9) 0.2429(8) 0.0215(3) 1.000 0.060(2) d .
C13 C Uani 0.7368(8) 0.1721(7) 0.0772(3) 1.000 0.0570(19) d .
C14 C Uani 0.8451(6) 0.1013(6) 0.3210(3) 1.000 0.0467(14) d .
C15 C Uani 0.8404(7) 0.2535(6) 0.3307(3) 1.000 0.0463(16) d .
C16 C Uani 0.8966(6) 0.3133(6) 0.3823(2) 1.000 0.0447(14) d .
C17 C Uani 0.9611(6) 0.2219(6) 0.4281(3) 1.000 0.0500(18) d .
C18 C Uani 0.9680(7) 0.0695(6) 0.4184(3) 1.000 0.0533(19) d .
C19 C Uani 0.9121(8) 0.0123(5) 0.3658(3) 1.000 0.0543(18) d .
C21 C Uani 1.0311(11) 0.2013(9) 0.5281(4) 1.000 0.077(3) d .
C23 C Uani 0.8107(11) 0.5570(7) 0.3541(3) 1.000 0.073(3) d .
H6A H Uiso 0.56790 -0.30580 0.17420 1.000 0.0900 c R
H6B H Uiso 0.69060 -0.36460 0.22460 1.000 0.0900 c R
H6C H Uiso 0.77060 -0.32590 0.16280 1.000 0.0900 c R
H11 H Uiso 0.58490 0.43310 -0.00260 1.000 0.0730 c R
H12 H Uiso 0.74040 0.20530 -0.01480 1.000 0.0720 c R
H13 H Uiso 0.79780 0.08360 0.08170 1.000 0.0680 c R
H15 H Uiso 0.79790 0.31530 0.30120 1.000 0.0560 c R
H18 H Uiso 1.01070 0.00700 0.44770 1.000 0.0640 c R
H19 H Uiso 0.91890 -0.08920 0.35980 1.000 0.0650 c R
H21A H Uiso 0.92120 0.15350 0.53710 1.000 0.1160 c R
H21B H Uiso 1.06750 0.26050 0.56100 1.000 0.1160 c R
H21C H Uiso 1.11940 0.12790 0.52000 1.000 0.1160 c R
H23A H Uiso 0.88110 0.56320 0.31900 1.000 0.1090 c R
H23B H Uiso 0.79870 0.65350 0.37120 1.000 0.1090 c R
H23C H Uiso 0.69600 0.51890 0.34440 1.000 0.1090 c R

loop_
_atom_type_symbol
_atom_type_description
_atom_type_scat_dispersion_real
_atom_type_scat_dispersion_imag
_atom_type_scat_source
C C 0.0181 0.0091 ' International Tables Vol C Tables 4.2.6.8 and 6.1.1.4'
H H 0.0000 0.0000 ' International Tables Vol C Tables 4.2.6.8 and 6.1.1.4'
N N 0.0311 0.0180 ' International Tables Vol C Tables 4.2.6.8 and 6.1.1.4'
O O 0.0492 0.0322 ' International Tables Vol C Tables 4.2.6.8 and 6.1.1.4'
S S 0.3331 0.5567 ' International Tables Vol C Tables 4.2.6.8 and 6.1.1.4'

loop_
_geom_angle_atom_site_label_1
_geom_angle_atom_site_label_2
_geom_angle_atom_site_label_3
_geom_angle
_geom_angle_publ_flag
C9 S10 C11 91.7(3) yes
C17 O20 C21 116.0(5) yes
C16 O22 C23 117.9(4) yes
N2 N1 N5 115.5(4) yes
N2 N1 C6 122.6(5) yes
N5 N1 C6 121.9(5) yes
N1 N2 C3 105.9(5) yes
N1 N5 C4 103.8(5) yes
N2 C3 C4 107.3(5) yes
N2 C3 C7 119.4(5) yes
C4 C3 C7 133.3(5) no
N5 C4 C3 107.6(5) yes
N5 C4 C14 117.2(5) yes
C3 C4 C14 135.2(5) no
O8 C7 C3 122.0(5) yes
O8 C7 C9 119.9(5) yes
C3 C7 C9 118.0(5) no
S10 C9 C7 116.2(4) yes
S10 C9 C13 111.9(4) yes
C7 C9 C13 131.6(5) no
S10 C11 C12 114.1(5) yes
C11 C12 C13 111.2(6) no
C9 C13 C12 111.1(5) no
C4 C14 C15 123.1(5) no
C4 C14 C19 119.2(5) no
C15 C14 C19 117.7(6) no
C14 C15 C16 121.4(6) no
O22 C16 C15 124.3(5) yes
O22 C16 C17 115.1(4) yes
C15 C16 C17 120.6(5) no
O20 C17 C16 116.1(5) yes
O20 C17 C18 125.6(6) yes
C16 C17 C18 118.3(6) no
C17 C18 C19 120.0(6) no
C14 C19 C18 122.1(5) no
N1 C6 H6A 109.00 no
N1 C6 H6B 110.00 no
N1 C6 H6C 109.00 no
H6A C6 H6B 109.00 no
H6A C6 H6C 109.00 no
H6B C6 H6C 109.00 no
S10 C11 H11 123.00 no
C12 C11 H11 123.00 no
C11 C12 H12 124.00 no
C13 C12 H12 124.00 no
C9 C13 H13 125.00 no
C12 C13 H13 124.00 no
C14 C15 H15 119.00 no
C16 C15 H15 119.00 no
C17 C18 H18 120.00 no
C19 C18 H18 120.00 no
C14 C19 H19 119.00 no
C18 C19 H19 119.00 no
O20 C21 H21A 109.00 no
O20 C21 H21B 109.00 no
O20 C21 H21C 109.00 no
H21A C21 H21B 110.00 no
H21A C21 H21C 109.00 no
H21B C21 H21C 110.00 no
O22 C23 H23A 109.00 no
O22 C23 H23B 109.00 no
O22 C23 H23C 109.00 no
H23A C23 H23B 110.00 no
H23A C23 H23C 109.00 no
H23B C23 H23C 109.00 no

loop_
_geom_bond_atom_site_label_1
_geom_bond_atom_site_label_2
_geom_bond_distance
_geom_bond_publ_flag
S10 C9 1.705(6) yes
S10 C11 1.682(7) yes
O8 C7 1.214(6) yes
O20 C17 1.356(8) yes
O20 C21 1.401(10) yes
O22 C16 1.373(7) yes
O22 C23 1.412(8) yes
N1 N2 1.296(6) yes
N1 N5 1.321(6) yes
N1 C6 1.456(7) yes
N2 C3 1.323(7) yes
N5 C4 1.348(6) yes
C3 C4 1.413(9) no
C3 C7 1.488(8) no
C4 C14 1.489(9) no
C7 C9 1.488(6) no
C9 C13 1.393(8) no
C11 C12 1.359(10) no
C12 C13 1.438(10) no
C14 C15 1.395(8) no
C14 C19 1.393(9) no
C15 C16 1.358(8) no
C16 C17 1.415(8) no
C17 C18 1.398(8) no
C18 C19 1.368(9) no
C6 H6A 0.9600 no
C6 H6B 0.9600 no
C6 H6C 0.9600 no
C11 H11 0.9300 no
C12 H12 0.9300 no
C13 H13 0.9300 no
C15 H15 0.9300 no
C18 H18 0.9300 no
C19 H19 0.9300 no
C21 H21A 0.9600 no
C21 H21B 0.9600 no
C21 H21C 0.9600 no
C23 H23A 0.9600 no
C23 H23B 0.9600 no
C23 H23C 0.9600 no

loop_
_geom_hbond_atom_site_label_D
_geom_hbond_atom_site_label_H
_geom_hbond_atom_site_label_A
_geom_hbond_distance_DH
_geom_hbond_distance_HA
_geom_hbond_distance_DA
_geom_hbond_angle_DHA
_geom_hbond_site_symmetry_A
_geom_hbond_publ_flag
C11 H11 O22 0.9300 2.5200 3.389(8) 156.00 2_664 yes
C13 H13 N2 0.9300 2.6300 3.008(8) 105.00 . yes
C15 H15 O8 0.9300 2.1800 3.009(8) 147.00 . yes
C19 H19 N5 0.9300 2.4400 2.787(8) 102.00 . yes

loop_
_geom_torsion_atom_site_label_1
_geom_torsion_atom_site_label_2
_geom_torsion_atom_site_label_3
_geom_torsion_atom_site_label_4
_geom_torsion
_geom_torsion_publ_flag
C11 S10 C9 C13 0.4(5) no
C11 S10 C9 C7 175.3(4) no
C9 S10 C11 C12 0.4(5) no
C21 O20 C17 C16 164.8(5) no
C21 O20 C17 C18 -14.3(8) no
C23 O22 C16 C17 -172.4(5) no
C23 O22 C16 C15 6.5(8) no
C6 N1 N2 C3 177.3(5) no
N5 N1 N2 C3 -0.1(6) no
N2 N1 N5 C4 0.0(6) no
C6 N1 N5 C4 -177.3(5) no
N1 N2 C3 C7 -176.8(4) no
N1 N2 C3 C4 0.1(6) no
N1 N5 C4 C14 179.0(4) no
N1 N5 C4 C3 0.0(5) no
C7 C3 C4 C14 -2.5(10) no
N2 C3 C4 N5 -0.1(6) no
N2 C3 C4 C14 -178.8(5) no
C7 C3 C4 N5 176.2(5) no
C4 C3 C7 C9 158.4(5) no
N2 C3 C7 C9 -25.7(7) no
C4 C3 C7 O8 -24.4(8) no
N2 C3 C7 O8 151.5(5) no
C3 C4 C14 C19 -176.8(6) no
N5 C4 C14 C15 -174.8(5) no
C3 C4 C14 C15 3.8(9) no
N5 C4 C14 C19 4.6(7) no
O8 C7 C9 S10 -13.4(7) no
O8 C7 C9 C13 160.3(6) no
C3 C7 C9 S10 163.9(4) no
C3 C7 C9 C13 -22.5(8) no
S10 C9 C13 C12 -1.0(7) no
C7 C9 C13 C12 -174.9(6) no
S10 C11 C12 C13 -1.0(7) no
C11 C12 C13 C9 1.3(8) no
C19 C14 C15 C16 -1.0(8) no
C4 C14 C19 C18 -177.8(5) no
C15 C14 C19 C18 1.6(8) no
C4 C14 C15 C16 178.4(5) no
C14 C15 C16 C17 -0.3(8) no
C14 C15 C16 O22 -179.2(5) no
O22 C16 C17 O20 0.8(6) no
C15 C16 C17 C18 1.0(7) no
O22 C16 C17 C18 180.0(4) no
C15 C16 C17 O20 -178.1(5) no
O20 C17 C18 C19 178.7(5) no
C16 C17 C18 C19 -0.4(8) no
C17 C18 C19 C14 -0.9(9) no
